data_4104539
loop_
_publ_author_name
'Wei-Min Ching'
'Chuan-Hung Chuang'
'Chih-Wei Wu'
'Chih-Hsiung Peng'
'Chen-Hsiung Hung'

_publ_section_title
;
 Facile Nitrite Reduction and Conversion Cycle of {Fe(NO)}6/7 Species:
 Chemistry of Iron N-Confused Porphyrin Complexes via
 Protonation/Deprotonation
;
_journal_name_full 'Journal of the American Chemical Society'
_journal_page_first 7952
_journal_page_last 7953
_journal_paper_doi 10.1021/ja901796j
_journal_volume 131
_journal_year 2009
_chemical_formula_sum 'C44 H28 Cl Fe N5 O5'
_chemical_formula_weight 798.01
_chemical_name_systematic
; 
 ? 
;
_space_group_IT_number 14
_symmetry_cell_setting monoclinic
_symmetry_space_group_name_Hall '-P 2yn'
_symmetry_space_group_name_H-M 'P 1 21/n 1'
_atom_sites_solution_hydrogens geom
_atom_sites_solution_primary direct
_atom_sites_solution_secondary difmap
_audit_creation_method SHELXL-97
_cell_angle_alpha 90.00
_cell_angle_beta 98.775(2)
_cell_angle_gamma 90.00
_cell_formula_units_Z 4
_cell_length_a 15.8963(5)
_cell_length_b 9.6917(3)
_cell_length_c 22.5515(7)
_cell_measurement_reflns_used 4327
_cell_measurement_temperature 150(2)
_cell_measurement_theta_max 23.37
_cell_measurement_theta_min 2.47
_cell_volume 3433.67(19)
_computing_cell_refinement 'Bruker SMART'
_computing_data_collection 'Bruker SMART'
_computing_data_reduction 'Bruker SAINT'
_computing_molecular_graphics 'Bruker SHELXTL'
_computing_publication_material 'Bruker SHELXTL'
_computing_structure_refinement 'SHELXL-97 (Sheldrick, 1997)'
_computing_structure_solution 'SHELXS-97 (Sheldrick, 1990)'
_diffrn_ambient_temperature 150(2)
_diffrn_measured_fraction_theta_full 0.985
_diffrn_measured_fraction_theta_max 0.985
_diffrn_measurement_device_type 'CCD area detector'
_diffrn_measurement_method 'phi and omega scans'
_diffrn_radiation_monochromator graphite
_diffrn_radiation_source 'fine-focus sealed tube'
_diffrn_radiation_type MoK\a
_diffrn_radiation_wavelength 0.71073
_diffrn_reflns_av_R_equivalents 0.0461
_diffrn_reflns_av_sigmaI/netI 0.0544
_diffrn_reflns_limit_h_max 18
_diffrn_reflns_limit_h_min -18
_diffrn_reflns_limit_k_max 11
_diffrn_reflns_limit_k_min -11
_diffrn_reflns_limit_l_max 26
_diffrn_reflns_limit_l_min -20
_diffrn_reflns_number 22510
_diffrn_reflns_theta_full 25.07
_diffrn_reflns_theta_max 25.07
_diffrn_reflns_theta_min 1.47
_exptl_absorpt_coefficient_mu 0.577
_exptl_absorpt_correction_T_max 0.9340
_exptl_absorpt_correction_T_min 0.9033
_exptl_absorpt_correction_type empirical
_exptl_absorpt_process_details SADABS
_exptl_crystal_colour black
_exptl_crystal_density_diffrn 1.544
_exptl_crystal_density_method 'not measured'
_exptl_crystal_description Block
_exptl_crystal_F_000 1640
_exptl_crystal_size_max 0.18
_exptl_crystal_size_mid 0.16
_exptl_crystal_size_min 0.12
_refine_diff_density_max 0.400
_refine_diff_density_min -0.460
_refine_diff_density_rms 0.073
_refine_ls_extinction_method none
_refine_ls_goodness_of_fit_ref 1.040
_refine_ls_hydrogen_treatment mixed
_refine_ls_matrix_type full
_refine_ls_number_parameters 505
_refine_ls_number_reflns 6000
_refine_ls_number_restraints 0
_refine_ls_restrained_S_all 1.040
_refine_ls_R_factor_all 0.0818
_refine_ls_R_factor_gt 0.0501
_refine_ls_shift/su_max 0.000
_refine_ls_shift/su_mean 0.000
_refine_ls_structure_factor_coef Fsqd
_refine_ls_weighting_details 'calc w=1/[\s^2^(Fo^2^)+(0.0757P)^2^+2.5522P] where P=(Fo^2^+2Fc^2^)/3'
_refine_ls_weighting_scheme calc
_refine_ls_wR_factor_gt 0.1276
_refine_ls_wR_factor_ref 0.1492
_reflns_number_gt 4175
_reflns_number_total 6000
_reflns_threshold_expression >2sigma(I)
_cod_data_source_file ja901796j_si_003.cif
_cod_data_source_block i10468mp
_cod_database_code 4104539

loop_
_symmetry_equiv_pos_as_xyz
'x, y, z'
'-x+1/2, y+1/2, -z+1/2'
'-x, -y, -z'
'x-1/2, -y-1/2, z-1/2'

loop_
_atom_site_label
_atom_site_type_symbol
_atom_site_fract_x
_atom_site_fract_y
_atom_site_fract_z
_atom_site_U_iso_or_equiv
_atom_site_adp_type
_atom_site_occupancy
_atom_site_symmetry_multiplicity
_atom_site_calc_flag
_atom_site_refinement_flags
_atom_site_disorder_assembly
_atom_site_disorder_group
Fe1 Fe 0.84372(3) 0.85908(5) 0.53237(2) 0.02539(17) Uani 1 1 d . A 1
N1 N 0.78144(19) 0.7237(3) 0.52339(13) 0.0313(7) Uani 1 1 d . A 1
N3 N 0.80857(18) 0.9708(3) 0.45704(13) 0.0272(7) Uani 1 1 d . A 1
N4 N 0.95103(18) 0.8088(3) 0.49988(13) 0.0276(7) Uani 1 1 d . A 1
N5 N 0.90066(19) 0.8024(3) 0.61362(14) 0.0321(7) Uani 1 1 d . A 1
O1 O 0.7360(2) 0.6332(3) 0.52667(15) 0.0595(9) Uani 1 1 d . A 1
C1 C 0.7655(2) 0.9705(3) 0.57149(15) 0.0254(8) Uani 1 1 d . A 1
C2 C 0.7042(2) 1.0643(4) 0.54449(16) 0.0304(8) Uani 1 1 d . A 1
C3 C 0.6900(2) 1.1074(4) 0.48518(17) 0.0290(8) Uani 1 1 d . A 1
C4 C 0.7388(2) 1.0557(4) 0.44399(16) 0.0280(8) Uani 1 1 d . A 1
C5 C 0.7205(2) 1.0810(4) 0.38074(17) 0.0335(9) Uani 1 1 d . A 1
H5 H 0.6758 1.1367 0.3608 0.040 Uiso 1 1 calc R A 1
C6 C 0.7780(2) 1.0119(4) 0.35505(17) 0.0335(9) Uani 1 1 d . A 1
H6 H 0.7806 1.0067 0.3133 0.040 Uiso 1 1 calc R A 1
C7 C 0.8350(2) 0.9470(4) 0.40211(16) 0.0277(8) Uani 1 1 d . A 1
C8 C 0.9086(2) 0.8764(3) 0.39394(16) 0.0283(8) Uani 1 1 d . A 1
C9 C 0.9658(2) 0.8235(4) 0.44180(16) 0.0286(8) Uani 1 1 d . A 1
C10 C 1.0495(2) 0.7756(4) 0.43598(17) 0.0338(9) Uani 1 1 d . A 1
H10 H 1.0750 0.7773 0.4006 0.041 Uiso 1 1 calc R A 1
C11 C 1.0849(2) 0.7281(4) 0.48977(17) 0.0341(9) Uani 1 1 d . A 1
H11 H 1.1406 0.6913 0.4998 0.041 Uiso 1 1 calc R A 1
C12 C 1.0229(2) 0.7429(4) 0.52970(16) 0.0287(8) Uani 1 1 d . A 1
C13 C 1.0328(2) 0.6947(3) 0.58877(16) 0.0279(8) Uani 1 1 d . A 1
C14 C 0.9718(2) 0.7175(4) 0.62596(16) 0.0286(8) Uani 1 1 d . A 1
C15 C 0.9774(2) 0.6661(4) 0.68551(17) 0.0361(9) Uani 1 1 d . A 1
H15 H 1.0197 0.6049 0.7047 0.043 Uiso 1 1 calc R A 1
C16 C 0.9131(2) 0.7184(4) 0.70974(17) 0.0359(9) Uani 1 1 d . A 1
H16 H 0.9022 0.7017 0.7494 0.043 Uiso 1 1 calc R A 1
C17 C 0.8640(2) 0.8028(4) 0.66660(17) 0.0319(9) Uani 1 1 d . A 1
C18 C 0.7937(2) 0.8784(4) 0.67682(16) 0.0316(9) Uani 1 1 d . A 1
C19 C 0.7496(2) 0.9584(4) 0.63120(17) 0.0335(9) Uani 1 1 d . A 1
C21 C 0.6218(2) 1.2117(4) 0.46549(17) 0.0318(9) Uani 1 1 d . A 1
C22 C 0.5361(3) 1.1773(5) 0.4610(2) 0.0519(12) Uani 1 1 d . A 1
H22 H 0.5202 1.0854 0.4689 0.062 Uiso 1 1 calc R A 1
C23 C 0.4737(3) 1.2762(6) 0.4451(2) 0.0582(14) Uani 1 1 d . A 1
H23 H 0.4152 1.2520 0.4411 0.070 Uiso 1 1 calc R A 1
C24 C 0.4975(3) 1.4109(5) 0.43526(19) 0.0494(12) Uani 1 1 d . A 1
H24 H 0.4553 1.4804 0.4265 0.059 Uiso 1 1 calc R A 1
C25 C 0.5817(3) 1.4439(4) 0.43815(19) 0.0484(11) Uani 1 1 d . A 1
H25 H 0.5979 1.5351 0.4295 0.058 Uiso 1 1 calc R A 1
C26 C 0.6428(3) 1.3444(4) 0.4537(2) 0.0434(11) Uani 1 1 d . A 1
H26 H 0.7011 1.3687 0.4563 0.052 Uiso 1 1 calc R A 1
C27 C 0.9288(2) 0.8577(4) 0.33148(16) 0.0278(8) Uani 1 1 d . A 1
C28 C 0.9270(2) 0.7254(4) 0.30651(18) 0.0375(9) Uani 1 1 d . A 1
H28 H 0.9148 0.6482 0.3298 0.045 Uiso 1 1 calc R A 1
C29 C 0.9425(3) 0.7054(5) 0.24904(18) 0.0451(11) Uani 1 1 d . A 1
H29 H 0.9397 0.6150 0.2325 0.054 Uiso 1 1 calc R A 1
C30 C 0.9623(2) 0.8156(5) 0.21512(18) 0.0411(10) Uani 1 1 d . A 1
H30 H 0.9733 0.8014 0.1753 0.049 Uiso 1 1 calc R A 1
C31 C 0.9661(2) 0.9466(4) 0.23913(17) 0.0368(9) Uani 1 1 d . A 1
H31 H 0.9804 1.0227 0.2161 0.044 Uiso 1 1 calc R A 1
C32 C 0.9489(2) 0.9671(4) 0.29709(17) 0.0316(9) Uani 1 1 d . A 1
H32 H 0.9511 1.0578 0.3133 0.038 Uiso 1 1 calc R A 1
C33 C 1.1112(2) 0.6162(4) 0.61257(16) 0.0290(8) Uani 1 1 d . A 1
C34 C 1.1622(2) 0.6591(4) 0.66580(17) 0.0330(9) Uani 1 1 d . A 1
H34 H 1.1458 0.7378 0.6864 0.040 Uiso 1 1 calc R A 1
C35 C 1.2349(2) 0.5895(4) 0.68853(17) 0.0365(9) Uani 1 1 d . A 1
H35 H 1.2692 0.6221 0.7240 0.044 Uiso 1 1 calc R A 1
C36 C 1.2589(2) 0.4728(4) 0.66057(18) 0.0389(10) Uani 1 1 d . A 1
H36 H 1.3085 0.4234 0.6772 0.047 Uiso 1 1 calc R A 1
C37 C 1.2100(2) 0.4278(4) 0.60793(18) 0.0376(9) Uani 1 1 d . A 1
H37 H 1.2265 0.3478 0.5883 0.045 Uiso 1 1 calc R A 1
C38 C 1.1372(2) 0.4990(4) 0.58381(17) 0.0330(9) Uani 1 1 d . A 1
H38 H 1.1046 0.4680 0.5474 0.040 Uiso 1 1 calc R A 1
C39 C 0.7655(2) 0.8768(4) 0.73703(17) 0.0325(9) Uani 1 1 d . A 1
C40 C 0.6895(3) 0.8177(6) 0.7452(2) 0.0666(15) Uani 1 1 d . A 1
H40 H 0.6554 0.7741 0.7122 0.080 Uiso 1 1 calc R A 1
C41 C 0.6620(3) 0.8204(7) 0.7996(2) 0.0738(17) Uani 1 1 d . A 1
H41 H 0.6099 0.7770 0.8044 0.089 Uiso 1 1 calc R A 1
C42 C 0.7096(3) 0.8860(5) 0.8478(2) 0.0535(12) Uani 1 1 d . A 1
H42 H 0.6902 0.8895 0.8856 0.064 Uiso 1 1 calc R A 1
C43 C 0.7838(3) 0.9450(6) 0.8403(2) 0.0605(14) Uani 1 1 d . A 1
H43 H 0.8166 0.9915 0.8730 0.073 Uiso 1 1 calc R A 1
C44 C 0.8129(3) 0.9388(6) 0.78579(19) 0.0563(13) Uani 1 1 d . A 1
H44 H 0.8666 0.9780 0.7819 0.068 Uiso 1 1 calc R A 1
Cl1 Cl 0.55019(8) 0.82141(12) 0.36019(7) 0.0624(4) Uani 1 1 d . B 1
N2 N 0.6549(2) 1.1107(4) 0.58750(16) 0.0397(9) Uani 0.50 1 d P A 1
H2 H 0.6135 1.1717 0.5811 0.048 Uiso 0.50 1 calc PR A 1
C20 C 0.6810(3) 1.0478(4) 0.63901(17) 0.0494(10) Uani 0.50 1 d P A 1
H20 H 0.6578 1.0601 0.6751 0.059 Uiso 0.50 1 calc PR A 1
O2 O 0.6037(3) 0.8163(5) 0.4177(2) 0.1093(16) Uani 1 1 d . B 1
O3 O 0.5983(3) 0.7837(5) 0.3147(2) 0.0963(14) Uani 1 1 d . B 1
O4 O 0.4812(3) 0.7257(4) 0.3617(3) 0.1081(16) Uani 1 1 d . B 1
O5 O 0.5179(3) 0.9554(4) 0.3474(2) 0.0914(13) Uani 1 1 d . B 1
C20A C 0.6549(2) 1.1107(4) 0.58750(16) 0.0397(9) Uani 0.50 1 d P C 2
H2A H 0.6135(2) 1.1717(4) 0.58107(16) 0.048 Uiso 0.50 1 d P D 2
N2A N 0.6810(3) 1.0478(4) 0.63901(17) 0.0494(10) Uani 0.50 1 d P C 2
H20A H 0.6578(3) 1.0601(4) 0.67509(17) 0.059 Uiso 0.50 1 d P E 2

loop_
_atom_site_aniso_label
_atom_site_aniso_U_11
_atom_site_aniso_U_22
_atom_site_aniso_U_33
_atom_site_aniso_U_23
_atom_site_aniso_U_13
_atom_site_aniso_U_12
Fe1 0.0275(3) 0.0282(3) 0.0209(3) -0.0012(2) 0.0053(2) 0.0010(2)
N1 0.0328(17) 0.0369(18) 0.0244(17) -0.0022(14) 0.0056(14) 0.0000(15)
N3 0.0271(16) 0.0281(16) 0.0267(17) -0.0016(13) 0.0055(13) 0.0015(12)
N4 0.0299(16) 0.0309(15) 0.0223(16) -0.0015(13) 0.0050(13) 0.0006(13)
N5 0.0325(17) 0.0357(17) 0.0293(18) -0.0019(15) 0.0086(14) 0.0018(14)
O1 0.078(2) 0.0554(19) 0.050(2) -0.0087(16) 0.0236(18) -0.0312(18)
C1 0.0263(19) 0.0292(19) 0.0214(19) -0.0027(15) 0.0064(15) 0.0001(15)
C2 0.032(2) 0.034(2) 0.027(2) -0.0027(17) 0.0092(17) 0.0012(16)
C3 0.0265(19) 0.0294(19) 0.031(2) 0.0019(16) 0.0034(17) -0.0006(15)
C4 0.029(2) 0.0290(19) 0.027(2) 0.0011(16) 0.0061(16) -0.0001(15)
C5 0.033(2) 0.041(2) 0.026(2) 0.0070(18) 0.0044(17) 0.0092(17)
C6 0.038(2) 0.041(2) 0.022(2) 0.0029(17) 0.0082(17) 0.0040(18)
C7 0.033(2) 0.0283(19) 0.0222(19) -0.0012(16) 0.0063(16) -0.0019(15)
C8 0.032(2) 0.0288(19) 0.0242(19) -0.0017(16) 0.0057(16) -0.0021(16)
C9 0.032(2) 0.0317(19) 0.0227(19) -0.0009(16) 0.0070(16) 0.0012(16)
C10 0.034(2) 0.044(2) 0.027(2) -0.0046(18) 0.0134(18) 0.0050(17)
C11 0.028(2) 0.045(2) 0.030(2) 0.0018(18) 0.0047(17) 0.0043(17)
C12 0.0277(19) 0.0316(19) 0.026(2) -0.0012(16) 0.0024(16) 0.0036(15)
C13 0.031(2) 0.0278(18) 0.0235(19) -0.0034(16) 0.0009(16) -0.0007(16)
C14 0.0283(19) 0.032(2) 0.026(2) 0.0002(16) 0.0046(16) 0.0026(16)
C15 0.038(2) 0.048(2) 0.023(2) 0.0051(18) 0.0062(17) 0.0133(18)
C16 0.037(2) 0.054(2) 0.019(2) 0.0030(18) 0.0087(17) 0.0048(19)
C17 0.031(2) 0.040(2) 0.026(2) -0.0001(18) 0.0070(17) 0.0003(17)
C18 0.035(2) 0.038(2) 0.023(2) -0.0002(17) 0.0062(17) -0.0004(17)
C19 0.033(2) 0.039(2) 0.031(2) -0.0032(18) 0.0123(18) 0.0058(17)
C21 0.031(2) 0.038(2) 0.026(2) 0.0005(17) 0.0065(17) 0.0082(17)
C22 0.037(2) 0.052(3) 0.067(3) 0.018(2) 0.011(2) 0.004(2)
C23 0.030(2) 0.091(4) 0.057(3) 0.023(3) 0.018(2) 0.023(2)
C24 0.059(3) 0.057(3) 0.032(2) 0.001(2) 0.004(2) 0.032(2)
C25 0.059(3) 0.042(2) 0.041(3) -0.003(2) -0.004(2) 0.012(2)
C26 0.039(2) 0.035(2) 0.053(3) -0.006(2) -0.003(2) 0.0058(18)
C27 0.0256(18) 0.034(2) 0.0234(19) -0.0008(17) 0.0034(16) 0.0022(16)
C28 0.047(2) 0.038(2) 0.028(2) 0.0034(18) 0.0095(19) 0.0053(18)
C29 0.058(3) 0.048(2) 0.029(2) -0.012(2) 0.003(2) 0.013(2)
C30 0.043(2) 0.062(3) 0.021(2) 0.005(2) 0.0120(18) 0.010(2)
C31 0.034(2) 0.047(2) 0.031(2) 0.0106(19) 0.0090(18) -0.0014(18)
C32 0.029(2) 0.036(2) 0.031(2) 0.0018(17) 0.0065(17) 0.0014(16)
C33 0.029(2) 0.034(2) 0.024(2) 0.0013(16) 0.0049(16) 0.0016(15)
C34 0.036(2) 0.037(2) 0.027(2) -0.0051(17) 0.0067(17) 0.0011(17)
C35 0.035(2) 0.045(2) 0.027(2) 0.0023(18) -0.0031(18) 0.0006(18)
C36 0.028(2) 0.048(2) 0.040(2) 0.009(2) 0.0025(19) 0.0050(18)
C37 0.039(2) 0.037(2) 0.039(2) -0.0012(19) 0.014(2) 0.0062(18)
C38 0.036(2) 0.036(2) 0.027(2) -0.0015(17) 0.0064(17) 0.0002(17)
C39 0.032(2) 0.042(2) 0.024(2) 0.0014(17) 0.0072(17) 0.0068(17)
C40 0.059(3) 0.107(4) 0.036(3) -0.016(3) 0.014(2) -0.032(3)
C41 0.058(3) 0.131(5) 0.037(3) -0.009(3) 0.022(3) -0.040(3)
C42 0.045(3) 0.091(4) 0.028(2) 0.004(2) 0.015(2) 0.009(2)
C43 0.046(3) 0.105(4) 0.031(2) -0.017(3) 0.006(2) -0.012(3)
C44 0.039(2) 0.097(4) 0.036(3) -0.015(3) 0.016(2) -0.016(2)
Cl1 0.0643(8) 0.0459(7) 0.0752(9) -0.0004(6) 0.0052(7) -0.0030(6)
N2 0.044(2) 0.043(2) 0.034(2) 0.0012(17) 0.0103(18) 0.0134(17)
C20 0.056(3) 0.063(3) 0.032(2) 0.002(2) 0.017(2) 0.015(2)
O2 0.139(4) 0.103(3) 0.074(3) 0.025(3) -0.024(3) -0.050(3)
O3 0.079(3) 0.110(3) 0.098(3) -0.038(3) 0.005(2) 0.015(2)
O4 0.082(3) 0.056(2) 0.178(5) 0.015(3) -0.007(3) -0.023(2)
O5 0.091(3) 0.053(2) 0.137(4) 0.020(2) 0.038(3) 0.008(2)
C20A 0.044(2) 0.043(2) 0.034(2) 0.0012(17) 0.0103(18) 0.0134(17)
N2A 0.056(3) 0.063(3) 0.032(2) 0.002(2) 0.017(2) 0.015(2)

loop_
_atom_type_symbol
_atom_type_description
_atom_type_scat_dispersion_real
_atom_type_scat_dispersion_imag
_atom_type_scat_source
C C 0.0033 0.0016 'International Tables Vol C Tables 4.2.6.8 and 6.1.1.4'
H H 0.0000 0.0000 'International Tables Vol C Tables 4.2.6.8 and 6.1.1.4'
N N 0.0061 0.0033 'International Tables Vol C Tables 4.2.6.8 and 6.1.1.4'
O O 0.0106 0.0060 'International Tables Vol C Tables 4.2.6.8 and 6.1.1.4'
Fe Fe 0.3463 0.8444 'International Tables Vol C Tables 4.2.6.8 and 6.1.1.4'
Cl Cl 0.1484 0.1585 'International Tables Vol C Tables 4.2.6.8 and 6.1.1.4'

loop_
_geom_angle_atom_site_label_1
_geom_angle_atom_site_label_2
_geom_angle_atom_site_label_3
_geom_angle
N1 Fe1 C1 94.83(14)
N1 Fe1 N5 94.26(14)
C1 Fe1 N5 88.18(13)
N1 Fe1 N4 106.88(13)
C1 Fe1 N4 158.23(13)
N5 Fe1 N4 88.67(12)
N1 Fe1 N3 103.94(13)
C1 Fe1 N3 88.29(13)
N5 Fe1 N3 161.68(12)
N4 Fe1 N3 87.98(12)
O1 N1 Fe1 168.7(3)
C4 N3 C7 104.6(3)
C4 N3 Fe1 127.6(2)
C7 N3 Fe1 125.4(2)
C9 N4 C12 105.2(3)
C9 N4 Fe1 126.8(2)
C12 N4 Fe1 127.9(2)
C14 N5 C17 105.1(3)
C14 N5 Fe1 126.0(2)
C17 N5 Fe1 126.3(2)
C2 C1 C19 104.8(3)
C2 C1 Fe1 127.6(3)
C19 C1 Fe1 127.1(3)
C3 C2 C1 127.9(3)
C3 C2 N2 122.8(3)
C1 C2 N2 109.3(3)
C2 C3 C4 120.7(3)
C2 C3 C21 119.5(3)
C4 C3 C21 119.8(3)
N3 C4 C3 125.9(3)
N3 C4 C5 110.4(3)
C3 C4 C5 123.7(3)
C6 C5 C4 107.4(3)
C6 C5 H5 126.3
C4 C5 H5 126.3
C5 C6 C7 107.3(3)
C5 C6 H6 126.4
C7 C6 H6 126.4
N3 C7 C8 125.1(3)
N3 C7 C6 110.2(3)
C8 C7 C6 124.6(3)
C7 C8 C9 122.6(3)
C7 C8 C27 119.2(3)
C9 C8 C27 118.2(3)
N4 C9 C8 126.1(3)
N4 C9 C10 110.5(3)
C8 C9 C10 123.5(3)
C11 C10 C9 107.2(3)
C11 C10 H10 126.4
C9 C10 H10 126.4
C10 C11 C12 107.4(3)
C10 C11 H11 126.3
C12 C11 H11 126.3
N4 C12 C13 125.4(3)
N4 C12 C11 109.5(3)
C13 C12 C11 125.1(3)
C14 C13 C12 122.3(3)
C14 C13 C33 119.1(3)
C12 C13 C33 118.7(3)
N5 C14 C13 126.3(3)
N5 C14 C15 109.1(3)
C13 C14 C15 124.3(3)
C16 C15 C14 108.3(3)
C16 C15 H15 125.9
C14 C15 H15 125.9
C15 C16 C17 108.4(3)
C15 C16 H16 125.8
C17 C16 H16 125.8
C18 C17 N5 126.3(3)
C18 C17 C16 124.6(3)
N5 C17 C16 109.1(3)
C17 C18 C19 120.0(3)
C17 C18 C39 120.5(3)
C19 C18 C39 119.4(3)
C18 C19 C1 127.5(3)
C18 C19 C20 123.8(3)
C1 C19 C20 108.6(3)
C26 C21 C22 118.5(4)
C26 C21 C3 120.4(3)
C22 C21 C3 121.0(3)
C23 C22 C21 120.5(4)
C23 C22 H22 119.8
C21 C22 H22 119.8
C24 C23 C22 119.3(4)
C24 C23 H23 120.3
C22 C23 H23 120.3
C25 C24 C23 120.1(4)
C25 C24 H24 119.9
C23 C24 H24 119.9
C24 C25 C26 119.7(4)
C24 C25 H25 120.1
C26 C25 H25 120.1
C21 C26 C25 121.8(4)
C21 C26 H26 119.1
C25 C26 H26 119.1
C32 C27 C28 118.1(3)
C32 C27 C8 122.3(3)
C28 C27 C8 119.6(3)
C29 C28 C27 121.0(4)
C29 C28 H28 119.5
C27 C28 H28 119.5
C28 C29 C30 120.3(4)
C28 C29 H29 119.8
C30 C29 H29 119.8
C31 C30 C29 119.8(4)
C31 C30 H30 120.1
C29 C30 H30 120.1
C30 C31 C32 119.9(4)
C30 C31 H31 120.0
C32 C31 H31 120.0
C27 C32 C31 120.9(4)
C27 C32 H32 119.5
C31 C32 H32 119.5
C38 C33 C34 117.6(3)
C38 C33 C13 122.5(3)
C34 C33 C13 119.9(3)
C35 C34 C33 121.2(3)
C35 C34 H34 119.4
C33 C34 H34 119.4
C34 C35 C36 120.7(4)
C34 C35 H35 119.7
C36 C35 H35 119.7
C35 C36 C37 119.5(4)
C35 C36 H36 120.3
C37 C36 H36 120.3
C38 C37 C36 120.4(4)
C38 C37 H37 119.8
C36 C37 H37 119.8
C37 C38 C33 120.6(4)
C37 C38 H38 119.7
C33 C38 H38 119.7
C40 C39 C44 117.5(4)
C40 C39 C18 121.2(4)
C44 C39 C18 121.2(3)
C41 C40 C39 121.4(4)
C41 C40 H40 119.3
C39 C40 H40 119.3
C40 C41 C42 120.3(4)
C40 C41 H41 119.9
C42 C41 H41 119.9
C43 C42 C41 118.9(4)
C43 C42 H42 120.6
C41 C42 H42 120.6
C42 C43 C44 120.9(4)
C42 C43 H43 119.5
C44 C43 H43 119.5
C39 C44 C43 120.9(4)
C39 C44 H44 119.5
C43 C44 H44 119.5
O5 Cl1 O3 108.0(3)
O5 Cl1 O2 111.2(3)
O3 Cl1 O2 109.5(3)
O5 Cl1 O4 110.1(2)
O3 Cl1 O4 110.3(3)
O2 Cl1 O4 107.8(3)
C20 N2 C2 109.0(3)
C20 N2 H2 125.5
C2 N2 H2 125.5
C20 N2 H2A 125.5(2)
C2 N2 H2A 125.5(2)
H2 N2 H2A 0.0
N2 C20 C19 108.4(3)
N2 C20 H20 125.8
C19 C20 H20 125.8
N2 C20 H20A 125.8(2)
C19 C20 H20A 125.8(2)
H20 C20 H20A 0.0

loop_
_geom_bond_atom_site_label_1
_geom_bond_atom_site_label_2
_geom_bond_distance
Fe1 N1 1.638(3)
Fe1 C1 1.956(3)
Fe1 N5 1.993(3)
Fe1 N4 2.016(3)
Fe1 N3 2.020(3)
N1 O1 1.146(4)
N3 C4 1.377(4)
N3 C7 1.387(4)
N4 C9 1.373(4)
N4 C12 1.390(4)
N5 C14 1.392(4)
N5 C17 1.407(5)
C1 C2 1.402(5)
C1 C19 1.412(5)
C2 C3 1.386(5)
C2 N2 1.410(5)
C3 C4 1.391(5)
C3 C21 1.498(5)
C4 C5 1.433(5)
C5 C6 1.334(5)
C5 H5 0.9500
C6 C7 1.432(5)
C6 H6 0.9500
C7 C8 1.391(5)
C8 C9 1.398(5)
C8 C27 1.503(5)
C9 C10 1.434(5)
C10 C11 1.339(5)
C10 H10 0.9500
C11 C12 1.439(5)
C11 H11 0.9500
C12 C13 1.398(5)
C13 C14 1.393(5)
C13 C33 1.489(5)
C14 C15 1.422(5)
C15 C16 1.330(5)
C15 H15 0.9500
C16 C17 1.412(5)
C16 H16 0.9500
C17 C18 1.385(5)
C18 C19 1.389(5)
C18 C39 1.494(5)
C19 C20 1.426(5)
C21 C26 1.365(5)
C21 C22 1.392(5)
C22 C23 1.387(6)
C22 H22 0.9500
C23 C24 1.387(7)
C23 H23 0.9500
C24 C25 1.367(6)
C24 H24 0.9500
C25 C26 1.376(6)
C25 H25 0.9500
C26 H26 0.9500
C27 C32 1.381(5)
C27 C28 1.399(5)
C28 C29 1.370(5)
C28 H28 0.9500
C29 C30 1.378(6)
C29 H29 0.9500
C30 C31 1.377(6)
C30 H30 0.9500
C31 C32 1.390(5)
C31 H31 0.9500
C32 H32 0.9500
C33 C38 1.401(5)
C33 C34 1.405(5)
C34 C35 1.368(5)
C34 H34 0.9500
C35 C36 1.377(5)
C35 H35 0.9500
C36 C37 1.386(6)
C36 H36 0.9500
C37 C38 1.385(5)
C37 H37 0.9500
C38 H38 0.9500
C39 C40 1.373(6)
C39 C44 1.374(6)
C40 C41 1.365(6)
C40 H40 0.9500
C41 C42 1.380(7)
C41 H41 0.9500
C42 C43 1.344(6)
C42 H42 0.9500
C43 C44 1.380(6)
C43 H43 0.9500
C44 H44 0.9500
Cl1 O5 1.409(4)
Cl1 O3 1.417(4)
Cl1 O2 1.440(4)
Cl1 O4 1.441(4)
N2 C20 1.321(5)
N2 H2 0.8800
N2 H2A 0.8800
C20 H20 0.9500
C20 H20A 0.9500
